data_1525378
loop_
_publ_author_name
'Terekhova, V.F.'
'Kripyakevich, P.I.'
'Frankevich, D.P.'
'Torchinova, R.S.'

_publ_section_title
;
 Eu2 Ni17 and Eu Ni5 compounds and their crystal structure
;
_journal_name_full 'Izvestiya Akademii Nauk SSSR, Metally'
_journal_page_first 205
_journal_page_last 207
_journal_volume 1967
_journal_year 1967
_chemical_formula_sum 'Eu2 Ni17'
_space_group_IT_number 194
_symmetry_space_group_name_Hall '-P 6c 2c'
_symmetry_space_group_name_H-M 'P 63/m m c'
_cell_angle_alpha 90
_cell_angle_beta 90
_cell_angle_gamma 120
_cell_formula_units_Z 2
_cell_length_a 8.35
_cell_length_b 8.35
_cell_length_c 8.06
_cell_volume 486.675
_citation_journal_id_ASTM IZNMAQ
_cod_data_source_file Terekhova_IZNMAQ_1967_1872.cif
_cod_data_source_block Eu2Ni17
_cod_original_cell_volume 486.6746
_cod_database_code 1525378

loop_
_symmetry_equiv_pos_as_xyz
x,y,z
x-y,x,z+1/2
-y,x-y,z
-x,-y,z+1/2
-x+y,-x,z
y,-x+y,z+1/2
-y,-x,-z+1/2
x-y,-y,-z
x,x-y,-z+1/2
y,x,-z
-x+y,y,-z+1/2
-x,-x+y,-z
-x,-y,-z
-x+y,-x,-z-1/2
y,-x+y,-z
x,y,-z-1/2
x-y,x,-z
-y,x-y,-z-1/2
y,x,z-1/2
-x+y,y,z
-x,-x+y,z-1/2
-y,-x,z
x-y,-y,z-1/2
x,x-y,z

loop_
_atom_site_label
_atom_site_type_symbol
_atom_site_fract_x
_atom_site_fract_y
_atom_site_fract_z
_atom_site_occupancy
_atom_site_U_iso_or_equiv
Ni3 Ni 0.333 0.962 0.25 1 0.0
Ni4 Ni 0.167 0.334 0 1 0.0
Eu1 Eu 0 0 0.25 1 0.0
Ni2 Ni 0.5 0 0 1 0.0
Eu2 Eu 0.3333 0.6667 0.75 1 0.0
Ni1 Ni 0.3333 0.6667 0.11 1 0.0
